data_7004171
loop_
_publ_author_name
'Acha, Francisco'
'Ciganda, Roberto'
'Garralda, Mar\'ia A.'
'Hern\'andez, Ricardo'
'Ibarlucea, Lourdes'
'Pinilla, Elena'
'Torres, M. Rosario'

_publ_section_title
;
 Reactivity of hydridoirida-\b-diketones with bases: the selective
 formation of new di-\m-acyl-\m-hydridodiiridium(iii) or
 dihydridoirida-\b-diketone complexes and heterometallic Ir(iii)--Rh(i)
 derivatives
;
_journal_issue 34
_journal_name_full 'Dalton Transactions'
_journal_page_first 4602
_journal_paper_doi 10.1039/b803488e
_journal_year 2008
_chemical_formula_sum 'C46 H41 Cl Ir O2 P2 Rh'
_chemical_formula_weight 1018.29
_chemical_name_systematic
;
?
;
_space_group_IT_number 2
_symmetry_cell_setting triclinic
_symmetry_space_group_name_Hall '-P 1'
_symmetry_space_group_name_H-M 'P -1'
_atom_sites_solution_hydrogens geom
_atom_sites_solution_primary direct
_atom_sites_solution_secondary difmap
_audit_creation_method SHELXL-97
_cell_angle_alpha 87.480(2)
_cell_angle_beta 78.631(2)
_cell_angle_gamma 63.784(2)
_cell_formula_units_Z 2
_cell_length_a 12.2643(11)
_cell_length_b 13.0300(11)
_cell_length_c 14.3161(13)
_cell_measurement_temperature 296(2)
_cell_volume 2009.7(3)
_computing_cell_refinement 'Bruker SMART'
_computing_data_collection 'Bruker SMART'
_computing_data_reduction 'Bruker SHELXTL'
_computing_molecular_graphics 'Bruker SHELXTL'
_computing_publication_material 'Bruker SHELXTL'
_computing_structure_refinement 'SHELXL-97 (Sheldrick, 1997)'
_computing_structure_solution 'SHELXS-97 (Sheldrick, 1990)'
_diffrn_ambient_temperature 296(2)
_diffrn_measured_fraction_theta_full 0.963
_diffrn_measured_fraction_theta_max 0.963
_diffrn_measurement_device_type 'CCD area detector'
_diffrn_measurement_method 'phi and omega scans'
_diffrn_radiation_monochromator graphite
_diffrn_radiation_source 'fine-focus sealed tube'
_diffrn_radiation_type MoK\a
_diffrn_radiation_wavelength 0.71073
_diffrn_reflns_av_R_equivalents 0.0646
_diffrn_reflns_av_sigmaI/netI 0.1058
_diffrn_reflns_limit_h_max 13
_diffrn_reflns_limit_h_min -15
_diffrn_reflns_limit_k_max 15
_diffrn_reflns_limit_k_min -14
_diffrn_reflns_limit_l_max 17
_diffrn_reflns_limit_l_min -17
_diffrn_reflns_number 17331
_diffrn_reflns_theta_full 26.37
_diffrn_reflns_theta_max 26.37
_diffrn_reflns_theta_min 1.45
_exptl_absorpt_coefficient_mu 3.902
_exptl_absorpt_correction_type none
_exptl_crystal_colour yellow
_exptl_crystal_density_diffrn 1.683
_exptl_crystal_density_method 'not measured'
_exptl_crystal_description prismatic
_exptl_crystal_F_000 1004
_exptl_crystal_size_max 0.15
_exptl_crystal_size_mid 0.15
_exptl_crystal_size_min 0.13
_refine_diff_density_max 1.226
_refine_diff_density_min -0.840
_refine_diff_density_rms 0.140
_refine_ls_extinction_method none
_refine_ls_goodness_of_fit_ref 0.886
_refine_ls_hydrogen_treatment constr
_refine_ls_matrix_type full
_refine_ls_number_parameters 479
_refine_ls_number_reflns 7929
_refine_ls_number_restraints 1
_refine_ls_restrained_S_all 0.886
_refine_ls_R_factor_all 0.0706
_refine_ls_R_factor_gt 0.0399
_refine_ls_shift/su_max 0.001
_refine_ls_shift/su_mean 0.000
_refine_ls_structure_factor_coef Fsqd
_refine_ls_weighting_details 'calc w=1/[\s^2^(Fo^2^)+(0.0133P)^2^+0.0000P] where P=(Fo^2^+2Fc^2^)/3'
_refine_ls_weighting_scheme calc
_refine_ls_wR_factor_gt 0.0655
_refine_ls_wR_factor_ref 0.0739
_reflns_number_gt 5545
_reflns_number_total 7929
_reflns_threshold_expression >2sigma(I)
_cod_data_source_file b803488e.txt
_cod_data_source_block compound9
_cod_depositor_comments
;
The following automatic conversions were performed:
'_symmetry_cell_setting' value 'Triclinic' changed to 'triclinic'
according to '/home/saulius/struct/CIF-dictionaries/cif_core.dic'
dictionary named 'cif_core.dic' version 2.4.1 from 2010-06-29.

Automatic conversion script
Id: cif_fix_enum 1527 2010-12-29 10:47:43Z saulius 
;
_cod_original_sg_symbol_H-M P-1
_cod_database_code 7004171

loop_
_symmetry_equiv_pos_as_xyz
'x, y, z'
'-x, -y, -z'

loop_
_atom_site_label
_atom_site_type_symbol
_atom_site_fract_x
_atom_site_fract_y
_atom_site_fract_z
_atom_site_U_iso_or_equiv
_atom_site_adp_type
_atom_site_occupancy
_atom_site_symmetry_multiplicity
_atom_site_calc_flag
_atom_site_refinement_flags
_atom_site_disorder_assembly
_atom_site_disorder_group
C1 C 0.7834(5) 0.9079(5) 0.6242(4) 0.0274(15) Uani 1 1 d . . .
C2 C 0.7289(5) 0.8385(5) 0.5850(4) 0.0264(15) Uani 1 1 d . . .
C3 C 0.7316(5) 0.7422(5) 0.6341(4) 0.0266(15) Uani 1 1 d . . .
C4 C 0.6799(5) 0.6768(5) 0.6025(4) 0.0317(16) Uani 1 1 d . . .
H4 H 0.6789 0.6145 0.6364 0.038 Uiso 1 1 calc R . .
C5 C 0.6305(6) 0.7046(6) 0.5213(4) 0.0388(17) Uani 1 1 d . . .
H5 H 0.5994 0.6590 0.4990 0.047 Uiso 1 1 calc R . .
C6 C 0.6268(6) 0.7993(6) 0.4728(4) 0.0385(18) Uani 1 1 d . . .
H6 H 0.5926 0.8180 0.4184 0.046 Uiso 1 1 calc R . .
C7 C 0.6740(6) 0.8668(5) 0.5051(4) 0.0366(16) Uani 1 1 d . . .
H7 H 0.6691 0.9319 0.4731 0.044 Uiso 1 1 calc R . .
C8 C 0.6671(6) 0.7344(5) 0.8378(4) 0.0290(15) Uani 1 1 d . . .
C9 C 0.6289(6) 0.6504(6) 0.8600(4) 0.0422(18) Uani 1 1 d . . .
H9 H 0.6735 0.5791 0.8277 0.051 Uiso 1 1 calc R . .
C10 C 0.5248(7) 0.6700(7) 0.9297(5) 0.050(2) Uani 1 1 d . . .
H10 H 0.5006 0.6118 0.9438 0.061 Uiso 1 1 calc R . .
C11 C 0.4582(7) 0.7734(8) 0.9774(5) 0.062(2) Uani 1 1 d . . .
H11 H 0.3878 0.7869 1.0236 0.074 Uiso 1 1 calc R . .
C12 C 0.4955(7) 0.8574(7) 0.9567(5) 0.068(3) Uani 1 1 d . . .
H12 H 0.4502 0.9282 0.9897 0.081 Uiso 1 1 calc R . .
C13 C 0.6001(6) 0.8396(6) 0.8873(5) 0.054(2) Uani 1 1 d . . .
H13 H 0.6246 0.8977 0.8745 0.064 Uiso 1 1 calc R . .
C14 C 0.8998(6) 0.5649(5) 0.7307(4) 0.0321(16) Uani 1 1 d . . .
C15 C 0.9256(6) 0.4997(6) 0.8100(4) 0.0390(17) Uani 1 1 d . . .
H15 H 0.8882 0.5351 0.8705 0.047 Uiso 1 1 calc R . .
C16 C 1.0055(6) 0.3831(6) 0.8017(5) 0.0488(19) Uani 1 1 d . . .
H16 H 1.0205 0.3411 0.8558 0.059 Uiso 1 1 calc R . .
C17 C 1.0613(6) 0.3315(6) 0.7133(5) 0.051(2) Uani 1 1 d . . .
H17 H 1.1143 0.2535 0.7066 0.061 Uiso 1 1 calc R . .
C18 C 1.0395(6) 0.3942(6) 0.6345(5) 0.0454(19) Uani 1 1 d . . .
H18 H 1.0790 0.3582 0.5745 0.055 Uiso 1 1 calc R . .
C19 C 0.9601(6) 0.5099(6) 0.6415(4) 0.0374(17) Uani 1 1 d . . .
H19 H 0.9472 0.5510 0.5867 0.045 Uiso 1 1 calc R . .
C20 C 1.0017(6) 0.9223(6) 0.6693(4) 0.0302(16) Uani 1 1 d . . .
C21 C 1.1307(5) 0.8766(5) 0.6888(4) 0.0286(15) Uani 1 1 d . . .
C22 C 1.1618(6) 0.7981(5) 0.7603(4) 0.0325(16) Uani 1 1 d . . .
C23 C 1.2793(6) 0.7577(6) 0.7811(5) 0.0477(19) Uani 1 1 d . . .
H23 H 1.3011 0.7053 0.8284 0.057 Uiso 1 1 calc R . .
C24 C 1.3644(7) 0.7938(7) 0.7331(5) 0.057(2) Uani 1 1 d . . .
H24 H 1.4427 0.7661 0.7480 0.068 Uiso 1 1 calc R . .
C25 C 1.3326(6) 0.8708(6) 0.6633(5) 0.0473(19) Uani 1 1 d . . .
H25 H 1.3898 0.8952 0.6308 0.057 Uiso 1 1 calc R . .
C26 C 1.2158(6) 0.9128(6) 0.6402(4) 0.0381(17) Uani 1 1 d . . .
H26 H 1.1952 0.9647 0.5925 0.046 Uiso 1 1 calc R . .
C27 C 0.9945(6) 0.8163(5) 0.9420(4) 0.0335(16) Uani 1 1 d . . .
C28 C 1.0696(7) 0.8399(6) 0.9894(4) 0.051(2) Uani 1 1 d . . .
H28 H 1.1494 0.8257 0.9584 0.061 Uiso 1 1 calc R . .
C29 C 1.0268(9) 0.8847(7) 1.0827(5) 0.065(3) Uani 1 1 d . . .
H29 H 1.0783 0.8990 1.1144 0.078 Uiso 1 1 calc R . .
C30 C 0.9092(9) 0.9077(6) 1.1280(5) 0.064(3) Uani 1 1 d . . .
H30 H 0.8808 0.9397 1.1899 0.076 Uiso 1 1 calc R . .
C31 C 0.8318(7) 0.8849(6) 1.0846(5) 0.061(2) Uani 1 1 d . . .
H31 H 0.7522 0.8998 1.1165 0.073 Uiso 1 1 calc R . .
C32 C 0.8759(6) 0.8385(6) 0.9906(4) 0.0431(18) Uani 1 1 d . . .
H32 H 0.8246 0.8222 0.9600 0.052 Uiso 1 1 calc R . .
C33 C 1.1297(5) 0.6067(5) 0.8277(4) 0.0318(16) Uani 1 1 d . . .
C34 C 1.1441(7) 0.5532(6) 0.9126(4) 0.053(2) Uani 1 1 d . . .
H34 H 1.1020 0.5955 0.9699 0.064 Uiso 1 1 calc R . .
C35 C 1.2214(7) 0.4362(7) 0.9135(5) 0.068(3) Uani 1 1 d . . .
H35 H 1.2288 0.4014 0.9716 0.082 Uiso 1 1 calc R . .
C36 C 1.2859(7) 0.3721(7) 0.8314(5) 0.062(2) Uani 1 1 d . . .
H36 H 1.3393 0.2948 0.8330 0.074 Uiso 1 1 calc R . .
C37 C 1.2711(7) 0.4237(6) 0.7456(5) 0.0483(19) Uani 1 1 d . . .
H37 H 1.3130 0.3804 0.6887 0.058 Uiso 1 1 calc R . .
C38 C 1.1938(6) 0.5401(6) 0.7434(4) 0.0410(18) Uani 1 1 d . . .
H38 H 1.1849 0.5738 0.6851 0.049 Uiso 1 1 calc R . .
C39 C 0.8307(7) 1.2533(6) 0.6903(5) 0.056(2) Uani 1 1 d . . .
H39 H 0.9027 1.2198 0.7211 0.067 Uiso 1 1 calc R . .
C40 C 0.8597(7) 1.2533(6) 0.5902(5) 0.049(2) Uani 1 1 d . . .
H40 H 0.9489 1.2181 0.5634 0.059 Uiso 1 1 calc R . .
C41 C 0.7832(7) 1.3450(7) 0.5308(6) 0.067(2) Uani 1 1 d . . .
H41A H 0.7750 1.4181 0.5522 0.081 Uiso 1 1 calc R . .
H41B H 0.8277 1.3299 0.4650 0.081 Uiso 1 1 calc R . .
C42 C 0.6580(8) 1.3548(7) 0.5335(6) 0.073(3) Uani 1 1 d . . .
H42A H 0.6449 1.3567 0.4687 0.087 Uiso 1 1 calc R . .
H42B H 0.5972 1.4268 0.5664 0.087 Uiso 1 1 calc R . .
C43 C 0.6361(6) 1.2594(6) 0.5818(5) 0.0471(19) Uani 1 1 d . . .
H43 H 0.5959 1.2275 0.5469 0.057 Uiso 1 1 calc R . .
C44 C 0.6074(6) 1.2547(6) 0.6804(5) 0.051(2) Uani 1 1 d . . .
H44 H 0.5503 1.2206 0.7016 0.062 Uiso 1 1 calc R . .
C45 C 0.5974(8) 1.3423(7) 0.7516(6) 0.089(3) Uani 1 1 d . . .
H45A H 0.5361 1.4172 0.7387 0.106 Uiso 1 1 calc R . .
H45B H 0.5683 1.3241 0.8152 0.106 Uiso 1 1 calc R . .
C46 C 0.7162(10) 1.3478(8) 0.7492(6) 0.091(3) Uani 1 1 d . . .
H46A H 0.7286 1.3465 0.8142 0.109 Uiso 1 1 calc R . .
H46B H 0.7087 1.4207 0.7246 0.109 Uiso 1 1 calc R . .
Cl Cl 0.75318(15) 1.01589(14) 0.82033(10) 0.0391(4) Uani 1 1 d . . .
Ir Ir 0.89577(2) 0.83896(2) 0.718558(16) 0.02530(8) Uani 1 1 d D . .
H1 H 1.0231 0.7388 0.6499 0.16(4) Uiso 1 1 d RD . .
O1 O 0.7451(4) 1.0067(3) 0.5919(3) 0.0317(10) Uani 1 1 d . . .
O2 O 0.9714(4) 1.0143(4) 0.6264(3) 0.0399(11) Uani 1 1 d . . .
P1 P 0.79854(15) 0.71806(14) 0.74137(10) 0.0269(4) Uani 1 1 d . . .
P2 P 1.03999(15) 0.76062(15) 0.81894(10) 0.0291(4) Uani 1 1 d . . .
Rh Rh 0.78906(5) 1.13519(4) 0.63221(4) 0.03832(15) Uani 1 1 d . . .

loop_
_atom_site_aniso_label
_atom_site_aniso_U_11
_atom_site_aniso_U_22
_atom_site_aniso_U_33
_atom_site_aniso_U_23
_atom_site_aniso_U_13
_atom_site_aniso_U_12
C1 0.031(4) 0.021(4) 0.030(3) -0.002(3) 0.003(3) -0.014(3)
C2 0.033(4) 0.020(4) 0.027(3) 0.001(3) -0.009(3) -0.011(3)
C3 0.025(4) 0.029(4) 0.025(3) -0.003(3) -0.008(3) -0.010(3)
C4 0.037(4) 0.030(4) 0.033(3) 0.004(3) -0.009(3) -0.018(3)
C5 0.037(4) 0.043(5) 0.046(4) -0.003(4) -0.015(3) -0.023(4)
C6 0.042(4) 0.043(5) 0.036(4) 0.001(3) -0.021(3) -0.018(4)
C7 0.036(4) 0.032(4) 0.042(4) 0.004(3) -0.010(3) -0.014(3)
C8 0.032(4) 0.032(4) 0.026(3) -0.001(3) -0.004(3) -0.018(3)
C9 0.041(5) 0.039(5) 0.044(4) 0.006(3) -0.009(3) -0.016(4)
C10 0.049(5) 0.060(6) 0.057(5) 0.018(4) -0.010(4) -0.038(5)
C11 0.041(5) 0.095(8) 0.048(5) -0.005(5) 0.011(4) -0.037(5)
C12 0.051(6) 0.077(7) 0.068(5) -0.031(5) 0.019(4) -0.030(5)
C13 0.052(5) 0.051(5) 0.059(5) -0.020(4) 0.014(4) -0.032(4)
C14 0.035(4) 0.030(4) 0.034(3) 0.003(3) -0.009(3) -0.016(3)
C15 0.042(4) 0.043(5) 0.031(3) 0.003(3) -0.003(3) -0.020(4)
C16 0.046(5) 0.036(5) 0.055(5) 0.018(4) -0.010(4) -0.012(4)
C17 0.046(5) 0.028(4) 0.068(5) -0.006(4) -0.005(4) -0.008(4)
C18 0.048(5) 0.036(5) 0.042(4) -0.009(4) -0.003(3) -0.011(4)
C19 0.041(4) 0.035(4) 0.032(3) -0.002(3) -0.003(3) -0.014(4)
C20 0.037(4) 0.030(4) 0.027(3) 0.003(3) -0.008(3) -0.018(4)
C21 0.022(4) 0.031(4) 0.028(3) 0.000(3) -0.008(3) -0.007(3)
C22 0.026(4) 0.041(4) 0.032(3) 0.001(3) -0.007(3) -0.015(3)
C23 0.042(5) 0.061(5) 0.047(4) 0.018(4) -0.013(4) -0.028(4)
C24 0.034(5) 0.083(7) 0.054(5) 0.019(4) -0.014(4) -0.027(5)
C25 0.028(4) 0.066(6) 0.045(4) 0.003(4) 0.003(3) -0.021(4)
C26 0.035(4) 0.042(5) 0.037(4) 0.002(3) 0.001(3) -0.020(4)
C27 0.047(4) 0.034(4) 0.024(3) 0.002(3) -0.012(3) -0.020(4)
C28 0.072(6) 0.064(6) 0.037(4) 0.012(4) -0.018(4) -0.044(5)
C29 0.123(8) 0.064(6) 0.036(4) 0.010(4) -0.035(5) -0.059(6)
C30 0.113(8) 0.036(5) 0.032(4) 0.000(4) -0.009(5) -0.026(6)
C31 0.062(6) 0.060(6) 0.038(4) -0.001(4) 0.001(4) -0.011(5)
C32 0.044(5) 0.050(5) 0.033(4) 0.007(3) -0.011(3) -0.018(4)
C33 0.026(4) 0.040(4) 0.028(3) 0.004(3) -0.011(3) -0.012(3)
C34 0.066(5) 0.048(5) 0.031(4) 0.001(4) -0.007(4) -0.013(4)
C35 0.088(6) 0.046(5) 0.038(4) 0.011(4) -0.023(4) 0.003(5)
C36 0.057(5) 0.045(5) 0.059(5) 0.000(4) -0.013(4) 0.000(4)
C37 0.055(5) 0.041(5) 0.040(4) -0.007(4) -0.006(4) -0.013(4)
C38 0.036(4) 0.047(5) 0.030(3) 0.001(3) -0.004(3) -0.010(4)
C39 0.068(6) 0.055(6) 0.072(5) 0.003(4) -0.029(5) -0.045(5)
C40 0.042(5) 0.047(5) 0.072(5) 0.006(4) -0.014(4) -0.030(4)
C41 0.067(6) 0.051(6) 0.076(6) 0.025(5) -0.022(5) -0.019(5)
C42 0.088(7) 0.058(6) 0.085(6) 0.030(5) -0.042(5) -0.036(6)
C43 0.044(5) 0.043(5) 0.058(5) 0.009(4) -0.023(4) -0.017(4)
C44 0.036(4) 0.042(5) 0.073(5) -0.008(4) -0.010(4) -0.013(4)
C45 0.077(7) 0.070(7) 0.092(7) -0.023(5) -0.016(6) -0.006(6)
C46 0.139(10) 0.085(8) 0.068(6) -0.027(5) -0.002(6) -0.072(8)
Cl 0.0419(10) 0.0313(10) 0.0382(9) -0.0097(7) -0.0018(7) -0.0126(9)
Ir 0.02564(14) 0.02700(16) 0.02299(12) -0.00082(10) -0.00562(9) -0.01090(12)
O1 0.040(3) 0.024(3) 0.036(2) 0.008(2) -0.020(2) -0.015(2)
O2 0.032(3) 0.033(3) 0.060(3) 0.017(2) -0.012(2) -0.018(2)
P1 0.0302(10) 0.0266(10) 0.0235(8) -0.0009(7) -0.0060(7) -0.0116(8)
P2 0.0282(10) 0.0337(11) 0.0241(8) 0.0014(7) -0.0068(7) -0.0117(9)
Rh 0.0361(3) 0.0278(3) 0.0573(3) 0.0050(3) -0.0202(3) -0.0155(3)

loop_
_atom_type_symbol
_atom_type_description
_atom_type_scat_dispersion_real
_atom_type_scat_dispersion_imag
_atom_type_scat_source
C C 0.0033 0.0016 'International Tables Vol C Tables 4.2.6.8 and 6.1.1.4'
H H 0.0000 0.0000 'International Tables Vol C Tables 4.2.6.8 and 6.1.1.4'
O O 0.0106 0.0060 'International Tables Vol C Tables 4.2.6.8 and 6.1.1.4'
P P 0.1023 0.0942 'International Tables Vol C Tables 4.2.6.8 and 6.1.1.4'
Cl Cl 0.1484 0.1585 'International Tables Vol C Tables 4.2.6.8 and 6.1.1.4'
Rh Rh -1.1178 0.9187 'International Tables Vol C Tables 4.2.6.8 and 6.1.1.4'
Ir Ir -1.4442 7.9887 'International Tables Vol C Tables 4.2.6.8 and 6.1.1.4'

loop_
_geom_angle_atom_site_label_1
_geom_angle_atom_site_label_2
_geom_angle_atom_site_label_3
_geom_angle
_geom_angle_site_symmetry_1
_geom_angle_site_symmetry_3
_geom_angle_publ_flag
O1 C1 C2 111.0(5) . . ?
O1 C1 Ir 129.3(4) . . ?
C2 C1 Ir 119.6(4) . . ?
C3 C2 C7 118.6(5) . . ?
C3 C2 C1 117.5(5) . . ?
C7 C2 C1 123.8(6) . . ?
C2 C3 C4 120.0(5) . . ?
C2 C3 P1 114.6(4) . . ?
C4 C3 P1 125.4(5) . . ?
C5 C4 C3 120.0(6) . . ?
C5 C4 H4 120.0 . . ?
C3 C4 H4 120.0 . . ?
C6 C5 C4 120.5(6) . . ?
C6 C5 H5 119.8 . . ?
C4 C5 H5 119.8 . . ?
C5 C6 C7 120.0(6) . . ?
C5 C6 H6 120.0 . . ?
C7 C6 H6 120.0 . . ?
C2 C7 C6 120.9(6) . . ?
C2 C7 H7 119.6 . . ?
C6 C7 H7 119.6 . . ?
C9 C8 C13 118.5(6) . . ?
C9 C8 P1 123.7(5) . . ?
C13 C8 P1 117.7(5) . . ?
C8 C9 C10 121.2(7) . . ?
C8 C9 H9 119.4 . . ?
C10 C9 H9 119.4 . . ?
C11 C10 C9 120.4(7) . . ?
C11 C10 H10 119.8 . . ?
C9 C10 H10 119.8 . . ?
C12 C11 C10 119.2(7) . . ?
C12 C11 H11 120.4 . . ?
C10 C11 H11 120.4 . . ?
C11 C12 C13 121.5(7) . . ?
C11 C12 H12 119.3 . . ?
C13 C12 H12 119.3 . . ?
C8 C13 C12 119.3(7) . . ?
C8 C13 H13 120.4 . . ?
C12 C13 H13 120.4 . . ?
C19 C14 C15 117.3(6) . . ?
C19 C14 P1 120.4(5) . . ?
C15 C14 P1 122.2(5) . . ?
C16 C15 C14 122.1(6) . . ?
C16 C15 H15 119.0 . . ?
C14 C15 H15 119.0 . . ?
C15 C16 C17 119.1(7) . . ?
C15 C16 H16 120.5 . . ?
C17 C16 H16 120.5 . . ?
C18 C17 C16 119.9(7) . . ?
C18 C17 H17 120.1 . . ?
C16 C17 H17 120.1 . . ?
C17 C18 C19 121.7(6) . . ?
C17 C18 H18 119.1 . . ?
C19 C18 H18 119.1 . . ?
C14 C19 C18 119.8(6) . . ?
C14 C19 H19 120.1 . . ?
C18 C19 H19 120.1 . . ?
O2 C20 C21 112.4(5) . . ?
O2 C20 Ir 128.1(5) . . ?
C21 C20 Ir 119.4(5) . . ?
C22 C21 C26 120.4(6) . . ?
C22 C21 C20 117.9(6) . . ?
C26 C21 C20 121.7(6) . . ?
C21 C22 C23 118.6(6) . . ?
C21 C22 P2 115.3(5) . . ?
C23 C22 P2 126.1(5) . . ?
C24 C23 C22 121.3(7) . . ?
C24 C23 H23 119.3 . . ?
C22 C23 H23 119.3 . . ?
C25 C24 C23 119.4(7) . . ?
C25 C24 H24 120.3 . . ?
C23 C24 H24 120.3 . . ?
C24 C25 C26 120.9(7) . . ?
C24 C25 H25 119.6 . . ?
C26 C25 H25 119.6 . . ?
C25 C26 C21 119.5(6) . . ?
C25 C26 H26 120.3 . . ?
C21 C26 H26 120.3 . . ?
C32 C27 C28 118.2(6) . . ?
C32 C27 P2 117.6(5) . . ?
C28 C27 P2 124.2(5) . . ?
C27 C28 C29 120.6(7) . . ?
C27 C28 H28 119.7 . . ?
C29 C28 H28 119.7 . . ?
C30 C29 C28 120.0(7) . . ?
C30 C29 H29 120.0 . . ?
C28 C29 H29 120.0 . . ?
C31 C30 C29 121.7(7) . . ?
C31 C30 H30 119.2 . . ?
C29 C30 H30 119.2 . . ?
C30 C31 C32 118.2(7) . . ?
C30 C31 H31 120.9 . . ?
C32 C31 H31 120.9 . . ?
C27 C32 C31 121.3(6) . . ?
C27 C32 H32 119.3 . . ?
C31 C32 H32 119.3 . . ?
C34 C33 C38 117.8(6) . . ?
C34 C33 P2 124.0(5) . . ?
C38 C33 P2 118.0(5) . . ?
C33 C34 C35 120.7(6) . . ?
C33 C34 H34 119.6 . . ?
C35 C34 H34 119.6 . . ?
C36 C35 C34 121.3(7) . . ?
C36 C35 H35 119.3 . . ?
C34 C35 H35 119.3 . . ?
C35 C36 C37 118.8(7) . . ?
C35 C36 H36 120.6 . . ?
C37 C36 H36 120.6 . . ?
C36 C37 C38 120.5(6) . . ?
C36 C37 H37 119.8 . . ?
C38 C37 H37 119.8 . . ?
C33 C38 C37 120.8(6) . . ?
C33 C38 H38 119.6 . . ?
C37 C38 H38 119.6 . . ?
C40 C39 C46 122.2(7) . . ?
C40 C39 Rh 71.0(4) . . ?
C46 C39 Rh 111.7(5) . . ?
C40 C39 H39 114.8 . . ?
C46 C39 H39 114.8 . . ?
Rh C39 H39 114.8 . . ?
C39 C40 C41 124.6(7) . . ?
C39 C40 Rh 69.5(4) . . ?
C41 C40 Rh 113.0(5) . . ?
C39 C40 H40 113.9 . . ?
C41 C40 H40 113.9 . . ?
Rh C40 H40 113.9 . . ?
C42 C41 C40 115.2(7) . . ?
C42 C41 H41A 108.5 . . ?
C40 C41 H41A 108.5 . . ?
C42 C41 H41B 108.5 . . ?
C40 C41 H41B 108.5 . . ?
H41A C41 H41B 107.5 . . ?
C41 C42 C43 114.0(7) . . ?
C41 C42 H42A 108.8 . . ?
C43 C42 H42A 108.8 . . ?
C41 C42 H42B 108.8 . . ?
C43 C42 H42B 108.8 . . ?
H42A C42 H42B 107.7 . . ?
C44 C43 C42 123.3(7) . . ?
C44 C43 Rh 69.4(4) . . ?
C42 C43 Rh 114.4(5) . . ?
C44 C43 H43 114.0 . . ?
C42 C43 H43 114.0 . . ?
Rh C43 H43 114.0 . . ?
C43 C44 C45 124.8(7) . . ?
C43 C44 Rh 71.6(4) . . ?
C45 C44 Rh 112.3(5) . . ?
C43 C44 H44 113.6 . . ?
C45 C44 H44 113.6 . . ?
Rh C44 H44 113.6 . . ?
C46 C45 C44 113.5(7) . . ?
C46 C45 H45A 108.9 . . ?
C44 C45 H45A 108.9 . . ?
C46 C45 H45B 108.9 . . ?
C44 C45 H45B 108.9 . . ?
H45A C45 H45B 107.7 . . ?
C45 C46 C39 116.0(6) . . ?
C45 C46 H46A 108.3 . . ?
C39 C46 H46A 108.3 . . ?
C45 C46 H46B 108.3 . . ?
C39 C46 H46B 108.3 . . ?
H46A C46 H46B 107.4 . . ?
C1 Ir C20 93.6(2) . . ?
C1 Ir P1 82.57(17) . . ?
C20 Ir P1 166.56(16) . . ?
C1 Ir P2 175.09(17) . . ?
C20 Ir P2 82.08(18) . . ?
P1 Ir P2 101.16(6) . . ?
C1 Ir Cl 85.39(16) . . ?
C20 Ir Cl 86.60(17) . . ?
P1 Ir Cl 105.82(5) . . ?
P2 Ir Cl 96.56(5) . . ?
C1 Ir H1 101.8 . . ?
C20 Ir H1 76.0 . . ?
P1 Ir H1 92.1 . . ?
P2 Ir H1 75.0 . . ?
Cl Ir H1 161.5 . . ?
C1 O1 Rh 124.3(4) . . ?
C20 O2 Rh 123.8(4) . . ?
C14 P1 C3 102.7(3) . . ?
C14 P1 C8 104.4(3) . . ?
C3 P1 C8 103.0(3) . . ?
C14 P1 Ir 116.5(2) . . ?
C3 P1 Ir 100.9(2) . . ?
C8 P1 Ir 125.9(2) . . ?
C22 P2 C27 107.2(3) . . ?
C22 P2 C33 100.4(3) . . ?
C27 P2 C33 103.6(3) . . ?
C22 P2 Ir 101.4(2) . . ?
C27 P2 Ir 118.6(2) . . ?
C33 P2 Ir 122.99(19) . . ?
O2 Rh C39 88.6(3) . . ?
O2 Rh C44 163.2(2) . . ?
C39 Rh C44 83.6(3) . . ?
O2 Rh O1 89.95(16) . . ?
C39 Rh O1 172.2(2) . . ?
C44 Rh O1 95.8(2) . . ?
O2 Rh C43 157.3(2) . . ?
C39 Rh C43 94.6(3) . . ?
C44 Rh C43 39.0(2) . . ?
O1 Rh C43 89.7(2) . . ?
O2 Rh C40 86.9(2) . . ?
C39 Rh C40 39.5(2) . . ?
C44 Rh C40 96.4(3) . . ?
O1 Rh C40 148.0(2) . . ?
C43 Rh C40 81.5(3) . . ?

loop_
_geom_bond_atom_site_label_1
_geom_bond_atom_site_label_2
_geom_bond_distance
_geom_bond_site_symmetry_2
_geom_bond_publ_flag
C1 O1 1.262(6) . ?
C1 C2 1.517(7) . ?
C1 Ir 2.017(6) . ?
C2 C3 1.402(7) . ?
C2 C7 1.395(7) . ?
C3 C4 1.399(7) . ?
C3 P1 1.833(5) . ?
C4 C5 1.378(8) . ?
C4 H4 0.9300 . ?
C5 C6 1.377(8) . ?
C5 H5 0.9300 . ?
C6 C7 1.383(8) . ?
C6 H6 0.9300 . ?
C7 H7 0.9300 . ?
C8 C9 1.372(8) . ?
C8 C13 1.385(8) . ?
C8 P1 1.842(6) . ?
C9 C10 1.387(9) . ?
C9 H9 0.9300 . ?
C10 C11 1.356(9) . ?
C10 H10 0.9300 . ?
C11 C12 1.362(9) . ?
C11 H11 0.9300 . ?
C12 C13 1.393(9) . ?
C12 H12 0.9300 . ?
C13 H13 0.9300 . ?
C14 C19 1.389(7) . ?
C14 C15 1.388(8) . ?
C14 P1 1.820(6) . ?
C15 C16 1.392(8) . ?
C15 H15 0.9300 . ?
C16 C17 1.359(9) . ?
C16 H16 0.9300 . ?
C17 C18 1.362(9) . ?
C17 H17 0.9300 . ?
C18 C19 1.382(8) . ?
C18 H18 0.9300 . ?
C19 H19 0.9300 . ?
C20 O2 1.258(7) . ?
C20 C21 1.504(8) . ?
C20 Ir 2.046(6) . ?
C21 C22 1.398(8) . ?
C21 C26 1.384(8) . ?
C22 C23 1.389(8) . ?
C22 P2 1.813(6) . ?
C23 C24 1.381(8) . ?
C23 H23 0.9300 . ?
C24 C25 1.370(9) . ?
C24 H24 0.9300 . ?
C25 C26 1.392(8) . ?
C25 H25 0.9300 . ?
C26 H26 0.9300 . ?
C27 C32 1.390(8) . ?
C27 C28 1.385(8) . ?
C27 P2 1.819(6) . ?
C28 C29 1.385(9) . ?
C28 H28 0.9300 . ?
C29 C30 1.363(10) . ?
C29 H29 0.9300 . ?
C30 C31 1.368(10) . ?
C30 H30 0.9300 . ?
C31 C32 1.402(8) . ?
C31 H31 0.9300 . ?
C32 H32 0.9300 . ?
C33 C34 1.377(8) . ?
C33 C38 1.394(8) . ?
C33 P2 1.825(6) . ?
C34 C35 1.397(9) . ?
C34 H34 0.9300 . ?
C35 C36 1.356(9) . ?
C35 H35 0.9300 . ?
C36 C37 1.380(9) . ?
C36 H36 0.9300 . ?
C37 C38 1.391(8) . ?
C37 H37 0.9300 . ?
C38 H38 0.9300 . ?
C39 C40 1.407(9) . ?
C39 C46 1.515(10) . ?
C39 Rh 2.072(6) . ?
C39 H39 0.9800 . ?
C40 C41 1.505(9) . ?
C40 Rh 2.092(7) . ?
C40 H40 0.9800 . ?
C41 C42 1.476(9) . ?
C41 H41A 0.9700 . ?
C41 H41B 0.9700 . ?
C42 C43 1.497(9) . ?
C42 H42A 0.9700 . ?
C42 H42B 0.9700 . ?
C43 C44 1.391(9) . ?
C43 Rh 2.099(7) . ?
C43 H43 0.9800 . ?
C44 C45 1.512(9) . ?
C44 Rh 2.070(7) . ?
C44 H44 0.9800 . ?
C45 C46 1.484(10) . ?
C45 H45A 0.9700 . ?
C45 H45B 0.9700 . ?
C46 H46A 0.9700 . ?
C46 H46B 0.9700 . ?
Cl Ir 2.4950(15) . ?
Ir P1 2.3389(17) . ?
Ir P2 2.3482(16) . ?
Ir H1 1.6779 . ?
O1 Rh 2.104(4) . ?
O2 Rh 2.077(4) . ?

loop_
_geom_torsion_atom_site_label_1
_geom_torsion_atom_site_label_2
_geom_torsion_atom_site_label_3
_geom_torsion_atom_site_label_4
_geom_torsion
_geom_torsion_site_symmetry_1
_geom_torsion_site_symmetry_2
_geom_torsion_site_symmetry_3
_geom_torsion_site_symmetry_4
_geom_torsion_publ_flag
O1 C1 C2 C3 -161.4(5) . . . . ?
Ir C1 C2 C3 16.7(7) . . . . ?
O1 C1 C2 C7 16.9(8) . . . . ?
Ir C1 C2 C7 -165.1(5) . . . . ?
C7 C2 C3 C4 0.1(8) . . . . ?
C1 C2 C3 C4 178.4(5) . . . . ?
C7 C2 C3 P1 -176.9(4) . . . . ?
C1 C2 C3 P1 1.5(7) . . . . ?
C2 C3 C4 C5 2.3(9) . . . . ?
P1 C3 C4 C5 179.0(5) . . . . ?
C3 C4 C5 C6 -2.7(9) . . . . ?
C4 C5 C6 C7 0.6(10) . . . . ?
C3 C2 C7 C6 -2.1(9) . . . . ?
C1 C2 C7 C6 179.6(6) . . . . ?
C5 C6 C7 C2 1.8(9) . . . . ?
C13 C8 C9 C10 0.6(10) . . . . ?
P1 C8 C9 C10 -176.2(5) . . . . ?
C8 C9 C10 C11 0.2(10) . . . . ?
C9 C10 C11 C12 -0.8(11) . . . . ?
C10 C11 C12 C13 0.4(12) . . . . ?
C9 C8 C13 C12 -1.0(10) . . . . ?
P1 C8 C13 C12 176.1(6) . . . . ?
C11 C12 C13 C8 0.4(12) . . . . ?
C19 C14 C15 C16 -1.9(10) . . . . ?
P1 C14 C15 C16 -178.4(5) . . . . ?
C14 C15 C16 C17 0.8(10) . . . . ?
C15 C16 C17 C18 0.6(11) . . . . ?
C16 C17 C18 C19 -0.8(11) . . . . ?
C15 C14 C19 C18 1.7(9) . . . . ?
P1 C14 C19 C18 178.2(5) . . . . ?
C17 C18 C19 C14 -0.4(10) . . . . ?
O2 C20 C21 C22 160.2(5) . . . . ?
Ir C20 C21 C22 -16.6(7) . . . . ?
O2 C20 C21 C26 -18.0(8) . . . . ?
Ir C20 C21 C26 165.2(4) . . . . ?
C26 C21 C22 C23 0.1(9) . . . . ?
C20 C21 C22 C23 -178.1(5) . . . . ?
C26 C21 C22 P2 179.0(4) . . . . ?
C20 C21 C22 P2 0.8(7) . . . . ?
C21 C22 C23 C24 0.2(10) . . . . ?
P2 C22 C23 C24 -178.7(5) . . . . ?
C22 C23 C24 C25 -0.2(11) . . . . ?
C23 C24 C25 C26 0.0(11) . . . . ?
C24 C25 C26 C21 0.3(10) . . . . ?
C22 C21 C26 C25 -0.3(9) . . . . ?
C20 C21 C26 C25 177.8(6) . . . . ?
C32 C27 C28 C29 -0.1(10) . . . . ?
P2 C27 C28 C29 178.5(5) . . . . ?
C27 C28 C29 C30 -1.2(12) . . . . ?
C28 C29 C30 C31 1.8(13) . . . . ?
C29 C30 C31 C32 -1.1(12) . . . . ?
C28 C27 C32 C31 0.8(10) . . . . ?
P2 C27 C32 C31 -177.9(5) . . . . ?
C30 C31 C32 C27 -0.2(11) . . . . ?
C38 C33 C34 C35 0.5(11) . . . . ?
P2 C33 C34 C35 -175.4(6) . . . . ?
C33 C34 C35 C36 1.1(13) . . . . ?
C34 C35 C36 C37 -2.2(13) . . . . ?
C35 C36 C37 C38 1.8(12) . . . . ?
C34 C33 C38 C37 -0.9(10) . . . . ?
P2 C33 C38 C37 175.3(5) . . . . ?
C36 C37 C38 C33 -0.2(11) . . . . ?
C46 C39 C40 C41 0.3(11) . . . . ?
Rh C39 C40 C41 104.4(7) . . . . ?
C46 C39 C40 Rh -104.2(7) . . . . ?
C39 C40 C41 C42 -64.9(10) . . . . ?
Rh C40 C41 C42 15.4(9) . . . . ?
C40 C41 C42 C43 -9.7(10) . . . . ?
C41 C42 C43 C44 80.0(10) . . . . ?
C41 C42 C43 Rh -0.5(9) . . . . ?
C42 C43 C44 C45 -1.5(11) . . . . ?
Rh C43 C44 C45 104.8(7) . . . . ?
C42 C43 C44 Rh -106.3(7) . . . . ?
C43 C44 C45 C46 -64.4(11) . . . . ?
Rh C44 C45 C46 18.2(10) . . . . ?
C44 C45 C46 C39 -10.3(12) . . . . ?
C40 C39 C46 C45 78.1(10) . . . . ?
Rh C39 C46 C45 -2.5(10) . . . . ?
O1 C1 Ir C20 -35.8(6) . . . . ?
C2 C1 Ir C20 146.6(4) . . . . ?
O1 C1 Ir P1 157.1(5) . . . . ?
C2 C1 Ir P1 -20.5(4) . . . . ?
O1 C1 Ir P2 -63(2) . . . . ?
C2 C1 Ir P2 119.2(19) . . . . ?
O1 C1 Ir Cl 50.5(5) . . . . ?
C2 C1 Ir Cl -127.1(4) . . . . ?
O2 C20 Ir C1 24.8(5) . . . . ?
C21 C20 Ir C1 -159.0(4) . . . . ?
O2 C20 Ir P1 97.5(9) . . . . ?
C21 C20 Ir P1 -86.3(9) . . . . ?
O2 C20 Ir P2 -157.5(5) . . . . ?
C21 C20 Ir P2 18.7(4) . . . . ?
O2 C20 Ir Cl -60.4(5) . . . . ?
C21 C20 Ir Cl 115.8(4) . . . . ?
C2 C1 O1 Rh 176.7(3) . . . . ?
Ir C1 O1 Rh -1.0(7) . . . . ?
C21 C20 O2 Rh -155.3(3) . . . . ?
Ir C20 O2 Rh 21.2(7) . . . . ?
C19 C14 P1 C3 33.4(6) . . . . ?
C15 C14 P1 C3 -150.3(5) . . . . ?
C19 C14 P1 C8 140.7(5) . . . . ?
C15 C14 P1 C8 -43.0(6) . . . . ?
C19 C14 P1 Ir -75.8(5) . . . . ?
C15 C14 P1 Ir 100.6(5) . . . . ?
C2 C3 P1 C14 -135.2(4) . . . . ?
C4 C3 P1 C14 48.1(6) . . . . ?
C2 C3 P1 C8 116.5(5) . . . . ?
C4 C3 P1 C8 -60.3(6) . . . . ?
C2 C3 P1 Ir -14.6(4) . . . . ?
C4 C3 P1 Ir 168.6(5) . . . . ?
C9 C8 P1 C14 -27.5(6) . . . . ?
C13 C8 P1 C14 155.6(5) . . . . ?
C9 C8 P1 C3 79.6(6) . . . . ?
C13 C8 P1 C3 -97.3(5) . . . . ?
C9 C8 P1 Ir -166.5(4) . . . . ?
C13 C8 P1 Ir 16.7(6) . . . . ?
C1 Ir P1 C14 127.4(3) . . . . ?
C20 Ir P1 C14 53.4(8) . . . . ?
P2 Ir P1 C14 -49.4(2) . . . . ?
Cl Ir P1 C14 -149.6(2) . . . . ?
C1 Ir P1 C3 17.1(2) . . . . ?
C20 Ir P1 C3 -56.8(8) . . . . ?
P2 Ir P1 C3 -159.63(19) . . . . ?
Cl Ir P1 C3 100.18(19) . . . . ?
C1 Ir P1 C8 -97.8(3) . . . . ?
C20 Ir P1 C8 -171.8(8) . . . . ?
P2 Ir P1 C8 85.4(2) . . . . ?
Cl Ir P1 C8 -14.8(2) . . . . ?
C21 C22 P2 C27 -113.4(5) . . . . ?
C23 C22 P2 C27 65.5(6) . . . . ?
C21 C22 P2 C33 138.7(4) . . . . ?
C23 C22 P2 C33 -42.5(6) . . . . ?
C21 C22 P2 Ir 11.7(5) . . . . ?
C23 C22 P2 Ir -169.5(5) . . . . ?
C32 C27 P2 C22 155.6(5) . . . . ?
C28 C27 P2 C22 -23.0(7) . . . . ?
C32 C27 P2 C33 -98.7(5) . . . . ?
C28 C27 P2 C33 82.6(6) . . . . ?
C32 C27 P2 Ir 41.7(6) . . . . ?
C28 C27 P2 Ir -136.9(5) . . . . ?
C34 C33 P2 C22 115.8(6) . . . . ?
C38 C33 P2 C22 -60.0(5) . . . . ?
C34 C33 P2 C27 5.1(7) . . . . ?
C38 C33 P2 C27 -170.8(5) . . . . ?
C34 C33 P2 Ir -133.1(5) . . . . ?
C38 C33 P2 Ir 51.0(6) . . . . ?
C1 Ir P2 C22 13(2) . . . . ?
C20 Ir P2 C22 -14.8(3) . . . . ?
P1 Ir P2 C22 152.0(2) . . . . ?
Cl Ir P2 C22 -100.4(2) . . . . ?
C1 Ir P2 C27 130(2) . . . . ?
C20 Ir P2 C27 102.2(3) . . . . ?
P1 Ir P2 C27 -91.0(2) . . . . ?
Cl Ir P2 C27 16.6(2) . . . . ?
C1 Ir P2 C33 -98(2) . . . . ?
C20 Ir P2 C33 -125.3(3) . . . . ?
P1 Ir P2 C33 41.4(2) . . . . ?
Cl Ir P2 C33 149.1(2) . . . . ?
C20 O2 Rh C39 119.8(5) . . . . ?
C20 O2 Rh C44 57.6(10) . . . . ?
C20 O2 Rh O1 -52.6(5) . . . . ?
C20 O2 Rh C43 -141.7(6) . . . . ?
C20 O2 Rh C40 159.2(5) . . . . ?
C40 C39 Rh O2 86.8(4) . . . . ?
C46 C39 Rh O2 -155.2(6) . . . . ?
C40 C39 Rh C44 -108.1(5) . . . . ?
C46 C39 Rh C44 9.9(6) . . . . ?
C40 C39 Rh O1 166.0(16) . . . . ?
C46 C39 Rh O1 -76(2) . . . . ?
C40 C39 Rh C43 -70.6(5) . . . . ?
C46 C39 Rh C43 47.4(6) . . . . ?
C46 C39 Rh C40 118.0(8) . . . . ?
C43 C44 Rh O2 168.3(6) . . . . ?
C45 C44 Rh O2 47.3(11) . . . . ?
C43 C44 Rh C39 105.4(5) . . . . ?
C45 C44 Rh C39 -15.5(6) . . . . ?
C43 C44 Rh O1 -82.4(4) . . . . ?
C45 C44 Rh O1 156.7(6) . . . . ?
C45 C44 Rh C43 -121.0(8) . . . . ?
C43 C44 Rh C40 68.0(5) . . . . ?
C45 C44 Rh C40 -53.0(6) . . . . ?
C1 O1 Rh O2 42.1(5) . . . . ?
C1 O1 Rh C39 -37(2) . . . . ?
C1 O1 Rh C44 -122.1(5) . . . . ?
C1 O1 Rh C43 -160.6(5) . . . . ?
C1 O1 Rh C40 126.1(5) . . . . ?
C44 C43 Rh O2 -171.3(5) . . . . ?
C42 C43 Rh O2 -53.0(9) . . . . ?
C44 C43 Rh C39 -73.9(5) . . . . ?
C42 C43 Rh C39 44.3(6) . . . . ?
C42 C43 Rh C44 118.3(7) . . . . ?
C44 C43 Rh O1 99.6(4) . . . . ?
C42 C43 Rh O1 -142.2(5) . . . . ?
C44 C43 Rh C40 -111.3(5) . . . . ?
C42 C43 Rh C40 7.0(5) . . . . ?
C39 C40 Rh O2 -91.5(5) . . . . ?
C41 C40 Rh O2 148.4(5) . . . . ?
C41 C40 Rh C39 -120.0(8) . . . . ?
C39 C40 Rh C44 71.9(5) . . . . ?
C41 C40 Rh C44 -48.1(6) . . . . ?
C39 C40 Rh O1 -176.4(4) . . . . ?
C41 C40 Rh O1 63.5(7) . . . . ?
C39 C40 Rh C43 108.0(5) . . . . ?
C41 C40 Rh C43 -12.0(5) . . . . ?
